data_7717544
loop_
_publ_author_name
'Risi, Matthew C.'
'Stj&#xe4;rnhage, Julia'
'Henderson, William'
'Lane, Joseph R.'
'Hartinger, Christian G.'
'Saunders, Graham C.'

_publ_section_title
;
 The coordination chemistry and anticancer activity of
 organo-ruthenium(II), -iridium(III) and -rhodium(III) complexes with
 sulfonyl-substituted thiourea ligands.
;
_journal_name_full 'Dalton transactions (Cambridge, England : 2003)'
_journal_paper_doi 10.1039/d4dt02733g
_journal_year 2024
_chemical_formula_moiety 'C48 H52 N4 O4 Ru2 S4'
_chemical_formula_sum 'C48 H52 N4 O4 Ru2 S4'
_chemical_formula_weight 1079.367
_space_group_crystal_system monoclinic
_space_group_IT_number 15
_space_group_name_Hall '-C 2yc'
_space_group_name_H-M_alt 'C 1 2/c 1'
_symmetry_Int_Tables_number 15
_atom_sites_solution_primary iterative
_audit_creation_date 2024-10-15
_audit_creation_method
;
Olex2 1.5
(compiled 2023.08.24 svn.re1ec1418 for OlexSys, GUI svn.r6817)
;
_audit_update_record
;
2024-10-25 deposited with the CCDC.	2024-11-13 downloaded from the CCDC.
;
_cell_angle_alpha 90
_cell_angle_beta 112.177(3)
_cell_angle_gamma 90
_cell_formula_units_Z 4
_cell_length_a 23.1894(6)
_cell_length_b 9.2198(2)
_cell_length_c 23.8717(5)
_cell_measurement_reflns_used 10809
_cell_measurement_temperature 120.0(4)
_cell_measurement_theta_max 72.0270
_cell_measurement_theta_min 3.9690
_cell_volume 4726.2(2)
_computing_cell_refinement 'CrysAlisPro 1.171.40.84a (Rigaku OD, 2020)'
_computing_data_collection 'CrysAlisPro 1.171.40.84a (Rigaku OD, 2020)'
_computing_data_reduction 'CrysAlisPro 1.171.40.84a (Rigaku OD, 2020)'
_computing_molecular_graphics 'Olex2 1.5 (Dolomanov et al., 2009)'
_computing_publication_material 'Olex2 1.5 (Dolomanov et al., 2009)'
_computing_structure_refinement 'olex2.refine 1.5 (Bourhis et al., 2015)'
_computing_structure_solution 'olex2.solve 1.5 (Bourhis et al., 2015)'
_diffrn_ambient_environment N~2~
_diffrn_ambient_temperature 120.0(4)
_diffrn_detector 'Hybrid Pixel Array Detector'
_diffrn_detector_area_resol_mean 5.8140
_diffrn_detector_type 'Pilatus 200K'
_diffrn_measured_fraction_theta_full 0.9991
_diffrn_measured_fraction_theta_max 0.9835
_diffrn_measurement_details
;
List of Runs (angles in degrees, time in seconds):

  # Type    Start    End  Width  t~exp~   \w     \q     \k     \f   Frames
#--------------------------------------------------------------------------
  1  \w    -42.00  15.00   0.50    3.34    --  -46.48  38.00  90.00  114
  2  \w    -36.00 -11.00   0.50   13.36    --  -90.25  32.00 -40.00   50
  3  \w    -25.00  33.00   0.50    3.34    --  -46.48  32.00 -40.00  116
  4  \w     93.00 124.00   0.50    3.34    --   46.48  32.00 -40.00   62
  5  \w    144.00 169.00   0.50   13.36    --   97.33  32.00 -40.00   50
  6  \w    115.00 175.00   0.50   13.36    --   97.33 111.00 -90.00  120
  7  \w     96.00 142.00   0.50   13.36    --   97.33  32.00 -40.00   92
  8  \w     75.00 118.00   0.50    3.34    --   46.48  57.00  90.00   86
  9  \w     76.00 168.00   0.50   13.36    --   97.33  77.00  30.00  184
 10  \w     64.00 146.00   0.50   13.36    --   97.33 178.00 -60.00  164
 11  \w     33.00  69.00   0.50    3.34    --   46.48  57.00  90.00   72
 12  \w     22.00  49.00   0.50   13.36    --   97.33 -45.00 -60.00   54
 13  \w     25.00  50.00   0.50   13.36    --   97.33 -61.00 -30.00   50
 14  \w     33.00 102.00   0.50   13.36    --   97.33 -95.00  30.00  138
 15  \w     71.00 105.00   0.50   13.36    --   97.33 -95.00  90.00   68
 16  \w     73.00 100.00   0.50   13.36    --   97.33 -77.00  90.00   54
 17  \w     60.00 109.00   0.50   13.36    --   97.33-111.00  90.00   98
 18  \w     56.00 100.00   0.50   13.36    --   97.33-111.00 -30.00   88
 19  \w     79.00 109.00   0.50   13.36    --   97.33-111.00 -90.00   60
 20  \w     79.00 104.00   0.50   13.36    --   97.33 -77.00-180.00   50
 21  \w     79.00 109.00   0.50   13.36    --   97.33-111.00-180.00   60
 22  \w     60.00  94.00   0.50   13.36    --   97.33-111.00-150.00   68
 23  \w     56.00 102.00   0.50   13.36    --   97.33 -77.00-150.00   92
 24  \w     61.00 106.00   0.50   13.36    --   97.33-111.00 -60.00   90
 25  \w     44.00  71.00   0.50   13.36    --   97.33-111.00-180.00   54
 26  \w     27.00  62.00   0.50   13.36    --   97.33 -77.00-180.00   70
 27  \w     26.00  69.00   0.50   13.36    --   97.33 -61.00 -90.00   86
 28  \w     27.00  71.00   0.50   13.36    --   97.33 -61.00 -60.00   88
 29  \w     23.00 107.00   0.50   13.36    --   97.33-111.00  30.00  168
 30  \w     26.00  64.00   0.50   13.36    --   97.33 -61.00  90.00   76
 31  \w     23.00  61.00   0.50   13.36    --   97.33 -77.00  90.00   76
 32  \w     19.00  58.00   0.50   13.36    --   97.33 -95.00  90.00   78
 33  \w    -22.00  36.00   0.50    3.34    --   46.48 -32.00 159.00  116
 34  \w    -72.00  30.00   0.50    3.34    --  -46.48  77.00 -30.00  204
 35  \w    -50.00 -12.00   0.50   13.36    --  -90.25  45.00 150.00   76
 36  \w    -57.00 -31.00   0.50   13.36    --  -90.25 111.00  30.00   52
 37  \w    -96.00 -67.00   0.50   13.36    --  -90.25 -15.00-150.00   58
 38  \w   -128.00-100.00   0.50   13.36    --  -90.25 -15.00-150.00   56
 39  \w   -104.00 -76.00   0.50    3.34    --  -46.48-125.00 -30.00   56
 40  \w   -144.00 -84.00   0.50   13.36    --  -90.25 -95.00  60.00  120
 41  \w    -96.00 -56.00   0.50    3.34    --  -46.48 -32.00 159.00   80
 42  \w   -126.00 -99.00   0.50    3.34    --  -46.48 -32.00 159.00   54
 43  \w   -168.00 -74.00   0.50   13.36    --  -90.25 -32.00 159.00  188
 44  \w   -160.00-101.00   0.50   13.36    --  -90.25 -61.00 120.00  118
 45  \w   -172.00-139.00   0.50   13.36    --  -90.25 -15.00-150.00   66
 46  \w     23.00  70.00   0.50   13.36    --   97.33-111.00 -90.00   94
;
_diffrn_measurement_device 'four-circle diffractometer'
_diffrn_measurement_device_type 'XtaLAB Synergy, Dualflex, Pilatus 200K'
_diffrn_measurement_method '\w scans'
_diffrn_orient_matrix_type 'CrysAlisPro convention (1999,Acta A55,543-557)'
_diffrn_orient_matrix_UB_11 0.0704068000
_diffrn_orient_matrix_UB_12 0.0136708000
_diffrn_orient_matrix_UB_13 0.0145278000
_diffrn_orient_matrix_UB_21 -0.0006320000
_diffrn_orient_matrix_UB_22 0.1544282000
_diffrn_orient_matrix_UB_23 0.0244582000
_diffrn_orient_matrix_UB_31 0.0138140000
_diffrn_orient_matrix_UB_32 -0.0625067000
_diffrn_orient_matrix_UB_33 0.0635712000
_diffrn_radiation_monochromator mirror
_diffrn_radiation_probe x-ray
_diffrn_radiation_type 'Cu K\a'
_diffrn_radiation_wavelength 1.54184
_diffrn_reflns_av_R_equivalents 0.0796
_diffrn_reflns_av_unetI/netI 0.0393
_diffrn_reflns_Laue_measured_fraction_full 0.9991
_diffrn_reflns_Laue_measured_fraction_max 0.9835
_diffrn_reflns_limit_h_max 28
_diffrn_reflns_limit_h_min -28
_diffrn_reflns_limit_k_max 11
_diffrn_reflns_limit_k_min -11
_diffrn_reflns_limit_l_max 29
_diffrn_reflns_limit_l_min -24
_diffrn_reflns_number 28202
_diffrn_reflns_point_group_measured_fraction_full 0.9991
_diffrn_reflns_point_group_measured_fraction_max 0.9835
_diffrn_reflns_theta_full 67.6840
_diffrn_reflns_theta_max 72.12
_diffrn_reflns_theta_min 4.00
_diffrn_source 'micro-focus sealed X-ray tube'
_diffrn_source_type 'PhotonJet (Cu) X-ray Source'
_exptl_absorpt_coefficient_mu 7.206
_exptl_absorpt_correction_T_max 1.00000
_exptl_absorpt_correction_T_min 0.70374
_exptl_absorpt_correction_type multi-scan
_exptl_absorpt_process_details
;
CrysAlisPro 1.171.40.84a (Rigaku Oxford Diffraction, 2020)
Empirical absorption correction using spherical harmonics,
implemented in SCALE3 ABSPACK scaling algorithm.
;
_exptl_crystal_colour orange
_exptl_crystal_colour_primary orange
_exptl_crystal_density_diffrn 1.517
_exptl_crystal_description needle
_exptl_crystal_F_000 2220.128
_exptl_crystal_size_max 0.04
_exptl_crystal_size_mid 0.03
_exptl_crystal_size_min 0.03
_refine_diff_density_max 1.2325
_refine_diff_density_min -1.3503
_refine_diff_density_rms 0.1617
_refine_ls_d_res_high 0.8100
_refine_ls_d_res_low 11.0529
_refine_ls_extinction_coef 0.00027(3)
_refine_ls_extinction_expression Fc^*^=kFc[1+0.001xFc^2^\l^3^/sin(2\q)]^-1/4^
_refine_ls_goodness_of_fit_ref 1.0630
_refine_ls_hydrogen_treatment constr
_refine_ls_matrix_type full
_refine_ls_number_constraints 44
_refine_ls_number_parameters 285
_refine_ls_number_reflns 4603
_refine_ls_number_restraints 0
_refine_ls_restrained_S_all 1.0630
_refine_ls_R_factor_all 0.0550
_refine_ls_R_factor_gt 0.0493
_refine_ls_shift/su_max -0.0004
_refine_ls_shift/su_mean 0.0000
_refine_ls_structure_factor_coef Fsqd
_refine_ls_weighting_details 'w=1/[\s^2^(Fo^2^)+(0.0891P)^2^+13.1518P] where P=(Fo^2^+2Fc^2^)/3'
_refine_ls_weighting_scheme calc
_refine_ls_wR_factor_gt 0.1289
_refine_ls_wR_factor_ref 0.1338
_reflns_Friedel_coverage 0.0
_reflns_limit_h_max 26
_reflns_limit_h_min -28
_reflns_limit_k_max 11
_reflns_limit_k_min 0
_reflns_limit_l_max 29
_reflns_limit_l_min 0
_reflns_number_gt 4145
_reflns_number_total 4603
_reflns_threshold_expression I>=2u(I)
_cod_data_source_file d4dt02733g2.cif
_cod_data_source_block MCR25_2
_cod_database_code 7717544
_chemical_oxdiff_formula C42H41N2O2PRuS2
_reflns_odcompleteness_completeness 99.89
_reflns_odcompleteness_iscentric 1
_reflns_odcompleteness_theta 66.97
_olex2_refinement_description
;
1. Fixed Uiso
 At 1.2 times of:
  All C(H) groups
 At 1.5 times of:
  All C(H,H,H) groups
2.a Ternary CH refined with riding coordinates:
 C31(H31)
2.b Aromatic/amide H refined with riding coordinates:
 C16(H16), C12(H12), C13(H13), C22(H22), C18(H18), C27(H27), C19(H19),
 C26(H26), C29(H29), C14(H14), C30(H30), C21(H21), C15(H15)
2.c Idealised Me refined as rotating group:
 C33(H33a,H33b,H33c), C32(H32a,H32b,H32c), C24(H24a,H24b,H24c), C23(H23a,H23b,
 H23c)
;
_olex2_exptl_crystal_mounting_method 'paratone oil and nylon cryoloop'
_olex2_submission_special_instructions 'No special instructions were received'
_oxdiff_exptl_absorpt_empirical_details
;
Empirical correction (ABSPACK) includes:
- Absorption correction using spherical harmonics
- Frame scaling
;
_oxdiff_exptl_absorpt_empirical_full_max 3.312
_oxdiff_exptl_absorpt_empirical_full_min 0.273

loop_
_space_group_symop_id
_space_group_symop_operation_xyz
1 x,y,z
2 -x,y,-z+1/2
3 -x,-y,-z
4 x,-y,z-1/2
5 x+1/2,y+1/2,z
6 -x+1/2,y+1/2,-z+1/2
7 -x+1/2,-y+1/2,-z
8 x+1/2,-y+1/2,z-1/2

loop_
_atom_site_label
_atom_site_type_symbol
_atom_site_fract_x
_atom_site_fract_y
_atom_site_fract_z
_atom_site_U_iso_or_equiv
_atom_site_adp_type
_atom_site_occupancy
_atom_site_refinement_flags_posn
Ru1 Ru 0.316699(13) 0.63170(3) 0.010514(12) 0.01937(14) Uani 1.000000 .
S1 S 0.29307(4) 0.85654(9) 0.04899(4) 0.0201(2) Uani 1.000000 .
S2 S 0.28432(4) 0.43002(11) 0.11434(4) 0.0232(2) Uani 1.000000 .
O2 O 0.27240(14) 0.2800(3) 0.09846(13) 0.0286(6) Uani 1.000000 .
C28 C 0.42059(18) 0.6027(4) 0.05674(18) 0.0233(8) Uani 1.000000 .
C16 C 0.3961(2) 1.1209(4) 0.09613(18) 0.0228(8) Uani 1.000000 .
H16 H 0.3603(2) 1.1128(4) 0.10466(18) 0.0274(9) Uiso 1.000000 R
O1 O 0.34710(14) 0.4714(4) 0.15053(13) 0.0322(7) Uani 1.000000 .
N2 N 0.26266(15) 0.5346(4) 0.05523(14) 0.0236(7) Uani 1.000000 .
C12 C 0.4484(2) 1.1048(5) 0.0267(2) 0.0298(9) Uani 1.000000 .
H12 H 0.4474(2) 1.0871(5) -0.0120(2) 0.0358(11) Uiso 1.000000 R
C13 C 0.5035(2) 1.1445(5) 0.0718(2) 0.0347(10) Uani 1.000000 .
H13 H 0.5395(2) 1.1505(5) 0.0635(2) 0.0417(12) Uiso 1.000000 R
C1 C 0.29493(18) 0.9808(4) -0.01005(16) 0.0211(7) Uani 1.000000 .
C22 C 0.1846(2) 0.3981(5) 0.14840(18) 0.0288(9) Uani 1.000000 .
H22 H 0.1720(2) 0.3231(5) 0.12030(18) 0.0345(10) Uiso 1.000000 R
C18 C 0.2553(2) 0.5935(5) 0.19542(18) 0.0307(9) Uani 1.000000 .
H18 H 0.2903(2) 0.6482(5) 0.19934(18) 0.0368(11) Uiso 1.000000 R
C31 C 0.4669(2) 0.6193(5) 0.1206(2) 0.0324(10) Uani 1.000000 .
H31 H 0.4582(2) 0.5440(5) 0.1453(2) 0.0388(11) Uiso 1.000000 R
C27 C 0.39086(19) 0.4674(4) 0.03674(18) 0.0251(8) Uani 1.000000 .
H27 H 0.39815(19) 0.3926(4) 0.06473(18) 0.0301(10) Uiso 1.000000 R
C17 C 0.23738(19) 0.4777(5) 0.15503(16) 0.0245(8) Uani 1.000000 .
C11 C 0.39409(18) 1.0907(4) 0.03801(17) 0.0222(7) Uani 1.000000 .
C19 C 0.2201(2) 0.6263(5) 0.2299(2) 0.0363(11) Uani 1.000000 .
H19 H 0.2314(2) 0.7050(5) 0.2562(2) 0.0436(13) Uiso 1.000000 R
C26 C 0.35057(19) 0.4408(4) -0.02385(18) 0.0247(8) Uani 1.000000 .
H26 H 0.33238(19) 0.3501(4) -0.03522(18) 0.0297(10) Uiso 1.000000 R
C29 C 0.40535(18) 0.7158(4) 0.01334(18) 0.0238(8) Uani 1.000000 .
H29 H 0.42194(18) 0.8077(4) 0.02542(18) 0.0286(9) Uiso 1.000000 R
C25 C 0.33825(19) 0.5543(5) -0.06708(17) 0.0250(8) Uani 1.000000 .
C14 C 0.5059(2) 1.1759(5) 0.1298(2) 0.0336(9) Uani 1.000000 .
H14 H 0.5430(2) 1.2049(5) 0.1601(2) 0.0403(11) Uiso 1.000000 R
C30 C 0.36557(18) 0.6934(4) -0.04799(18) 0.0246(8) Uani 1.000000 .
H30 H 0.35735(18) 0.7692(4) -0.07562(18) 0.0295(10) Uiso 1.000000 R
C20 C 0.1684(2) 0.5437(6) 0.22582(18) 0.0354(10) Uani 1.000000 .
C21 C 0.1506(2) 0.4305(6) 0.18397(18) 0.0326(10) Uani 1.000000 .
H21 H 0.1154(2) 0.3759(6) 0.17975(18) 0.0392(11) Uiso 1.000000 R
C33 C 0.4643(2) 0.7658(6) 0.1490(2) 0.0413(11) Uani 1.000000 .
H33a H 0.4736(18) 0.8413(7) 0.1260(11) 0.0620(17) Uiso 1.000000 GR
H33b H 0.4234(6) 0.781(2) 0.1490(16) 0.0620(17) Uiso 1.000000 GR
H33c H 0.4943(13) 0.7678(17) 0.1898(6) 0.0620(17) Uiso 1.000000 GR
C32 C 0.5322(2) 0.5917(7) 0.1206(3) 0.0474(13) Uani 1.000000 .
H32a H 0.5337(6) 0.497(2) 0.1047(19) 0.0710(19) Uiso 1.000000 GR
H32b H 0.5414(9) 0.663(3) 0.0959(16) 0.0710(19) Uiso 1.000000 GR
H32c H 0.5624(3) 0.598(5) 0.1612(4) 0.0710(19) Uiso 1.000000 GR
C24 C 0.2942(2) 0.5307(5) -0.13114(18) 0.0304(9) Uani 1.000000 .
H24a H 0.2679(12) 0.449(2) -0.1328(3) 0.0456(13) Uiso 1.000000 GR
H24b H 0.2690(12) 0.6157(16) -0.1454(6) 0.0456(13) Uiso 1.000000 GR
H24c H 0.3175(2) 0.512(4) -0.1562(3) 0.0456(13) Uiso 1.000000 GR
C23 C 0.1334(3) 0.5707(8) 0.2666(2) 0.0505(14) Uani 1.000000 .
H23a H 0.1528(13) 0.518(4) 0.3036(9) 0.076(2) Uiso 1.000000 GR
H23b H 0.1341(18) 0.6725(10) 0.2753(17) 0.076(2) Uiso 1.000000 GR
H23c H 0.0911(6) 0.539(5) 0.2468(9) 0.076(2) Uiso 1.000000 GR
N1 N 0.33823(15) 1.0637(3) -0.01118(14) 0.0215(6) Uani 1.000000 .
C15 C 0.4521(2) 1.1631(5) 0.14120(18) 0.0285(9) Uani 1.000000 .
H15 H 0.4532(2) 1.1830(5) 0.17979(18) 0.0342(10) Uiso 1.000000 R

loop_
_atom_site_aniso_label
_atom_site_aniso_U_11
_atom_site_aniso_U_22
_atom_site_aniso_U_33
_atom_site_aniso_U_12
_atom_site_aniso_U_13
_atom_site_aniso_U_23
Ru1 0.0205(2) 0.0189(2) 0.0226(2) -0.00097(10) 0.01250(13) 0.00085(9)
S1 0.0218(5) 0.0204(5) 0.0216(4) -0.0011(3) 0.0121(4) 0.0009(3)
S2 0.0226(5) 0.0264(5) 0.0239(4) 0.0013(4) 0.0126(3) 0.0044(3)
O2 0.0354(16) 0.0225(15) 0.0349(14) 0.0037(12) 0.0211(12) 0.0062(11)
C28 0.0184(18) 0.0213(18) 0.034(2) 0.0051(15) 0.0139(16) 0.0023(16)
C16 0.028(2) 0.0185(18) 0.0285(19) -0.0004(15) 0.0175(16) 0.0003(14)
O1 0.0226(14) 0.0425(18) 0.0319(14) 0.0018(13) 0.0107(11) 0.0086(13)
N2 0.0215(16) 0.0273(17) 0.0257(15) -0.0038(13) 0.0130(12) 0.0052(13)
C12 0.029(2) 0.035(2) 0.033(2) -0.0039(18) 0.0202(18) -0.0023(18)
C13 0.026(2) 0.042(3) 0.042(2) -0.0068(18) 0.0197(19) -0.0001(19)
C1 0.0270(19) 0.0214(18) 0.0208(16) 0.0028(15) 0.0159(15) 0.0004(14)
C22 0.028(2) 0.037(2) 0.0239(19) -0.0003(18) 0.0128(16) -0.0005(17)
C18 0.033(2) 0.032(2) 0.0257(19) -0.0006(18) 0.0090(16) 0.0016(17)
C31 0.030(2) 0.029(2) 0.036(2) -0.0022(17) 0.0112(18) 0.0028(17)
C27 0.0242(19) 0.0227(19) 0.0331(19) 0.0050(15) 0.0161(16) 0.0041(15)
C17 0.028(2) 0.029(2) 0.0209(16) 0.0028(16) 0.0133(14) 0.0023(15)
C11 0.0229(19) 0.0188(18) 0.0282(18) -0.0004(15) 0.0134(15) 0.0018(15)
C19 0.044(3) 0.040(3) 0.026(2) 0.003(2) 0.0142(19) -0.0066(17)
C26 0.026(2) 0.0214(19) 0.034(2) 0.0032(15) 0.0189(16) -0.0029(15)
C29 0.0207(18) 0.0214(19) 0.035(2) -0.0066(14) 0.0164(15) -0.0036(15)
C25 0.029(2) 0.031(2) 0.0252(18) 0.0010(16) 0.0211(16) -0.0034(15)
C14 0.030(2) 0.036(2) 0.033(2) -0.0079(19) 0.0101(17) -0.0015(18)
C30 0.0240(19) 0.024(2) 0.0328(19) 0.0011(15) 0.0189(16) 0.0060(16)
C20 0.033(2) 0.054(3) 0.0207(18) 0.011(2) 0.0123(16) 0.0026(18)
C21 0.029(2) 0.049(3) 0.0247(19) -0.0015(19) 0.0148(16) -0.0006(18)
C33 0.038(3) 0.044(3) 0.032(2) 0.005(2) 0.0024(19) -0.006(2)
C32 0.025(2) 0.047(3) 0.061(3) 0.001(2) 0.006(2) -0.008(3)
C24 0.035(2) 0.032(2) 0.030(2) -0.0019(18) 0.0194(17) -0.0038(17)
C23 0.043(3) 0.083(4) 0.031(2) 0.010(3) 0.020(2) -0.009(2)
N1 0.0248(16) 0.0192(16) 0.0249(15) -0.0043(12) 0.0145(13) -0.0025(12)
C15 0.036(2) 0.027(2) 0.0239(19) -0.0013(17) 0.0125(17) -0.0001(15)

loop_
_atom_type_symbol
_atom_type_scat_dispersion_real
_atom_type_scat_dispersion_imag
_atom_type_scat_Cromer_Mann_a1
_atom_type_scat_Cromer_Mann_a2
_atom_type_scat_Cromer_Mann_a3
_atom_type_scat_Cromer_Mann_a4
_atom_type_scat_Cromer_Mann_b1
_atom_type_scat_Cromer_Mann_b2
_atom_type_scat_Cromer_Mann_b3
_atom_type_scat_Cromer_Mann_b4
_atom_type_scat_Cromer_Mann_c
_atom_type_scat_source
_atom_type_scat_dispersion_source
C 0.01788 0.00908 2.31000 1.02000 1.58860 0.86500 20.84390 10.20750 0.56870 51.65120 0.21560 'International Tables Volume C Table 6.1.1.4 (pp. 500-502)' 'Brennan, Cowan, Rev. Sci. Instrum., 1992, 63, 850'
H 0.00000 0.00000 0.49300 0.32291 0.14019 0.04081 10.51090 26.12570 3.14236 57.79970 0.00304 'International Tables Volume C Table 6.1.1.4 (pp. 500-502)' 'Brennan, Cowan, Rev. Sci. Instrum., 1992, 63, 850'
N 0.03110 0.01806 12.21260 3.13220 2.01250 1.16630 0.00570 9.89330 28.99750 0.58260 -11.52900 'International Tables Volume C Table 6.1.1.4 (pp. 500-502)' 'Brennan, Cowan, Rev. Sci. Instrum., 1992, 63, 850'
O 0.04960 0.03234 3.04850 2.28680 1.54630 0.86700 13.27710 5.70110 0.32390 32.90890 0.25080 'International Tables Volume C Table 6.1.1.4 (pp. 500-502)' 'Brennan, Cowan, Rev. Sci. Instrum., 1992, 63, 850'
Ru 0.07671 3.30287 19.26740 12.91820 4.86337 1.56756 0.80852 8.43467 24.79970 94.29280 5.37874 'International Tables Volume C Table 6.1.1.4 (pp. 500-502)' 'Brennan, Cowan, Rev. Sci. Instrum., 1992, 63, 850'
S 0.33376 0.55840 6.90530 5.20340 1.43790 1.58630 1.46790 22.21510 0.25360 56.17200 0.86690 'International Tables Volume C Table 6.1.1.4 (pp. 500-502)' 'Brennan, Cowan, Rev. Sci. Instrum., 1992, 63, 850'

loop_
_geom_angle_atom_site_label_1
_geom_angle_atom_site_label_2
_geom_angle_atom_site_label_3
_geom_angle
_geom_angle_site_symmetry_1
_geom_angle_site_symmetry_3
_geom_angle_publ_flag
C28 Ru1 S1 172.62(11) . 7_565 ?
C28 Ru1 S1 105.66(11) . . ?
N2 Ru1 S1 67.81(9) . 7_565 ?
N2 Ru1 S1 84.79(10) . . ?
N2 Ru1 C28 115.31(14) . . ?
C27 Ru1 S1 137.68(11) . 7_565 ?
C27 Ru1 S1 138.54(11) . . ?
C27 Ru1 C28 37.10(15) . . ?
C27 Ru1 N2 96.48(14) . . ?
C26 Ru1 S1 105.20(11) . 7_565 ?
C26 Ru1 S1 171.97(11) . . ?
C26 Ru1 C28 67.85(15) . . ?
C26 Ru1 N2 102.15(14) . . ?
C26 Ru1 C27 37.49(15) . . ?
C29 Ru1 S1 141.28(11) . 7_565 ?
C29 Ru1 S1 91.71(11) . . ?
C29 Ru1 C28 37.27(15) . . ?
C29 Ru1 N2 149.78(14) . . ?
C29 Ru1 C27 66.92(15) . . ?
C29 Ru1 C26 80.27(15) . . ?
C25 Ru1 S1 92.48(11) . 7_565 ?
C25 Ru1 S1 138.76(11) . . ?
C25 Ru1 C28 80.45(15) . . ?
C25 Ru1 N2 130.30(14) . . ?
C25 Ru1 C27 67.43(15) . . ?
C25 Ru1 C26 37.51(15) . . ?
C25 Ru1 C29 68.35(15) . . ?
C30 Ru1 S1 107.47(11) . 7_565 ?
C30 Ru1 S1 105.50(11) . . ?
C30 Ru1 C28 68.09(15) . . ?
C30 Ru1 N2 168.18(15) . . ?
C30 Ru1 C27 79.77(15) . . ?
C30 Ru1 C26 68.05(15) . . ?
C30 Ru1 C29 38.07(15) . . ?
C30 Ru1 C25 37.93(16) . . ?
C1 S1 Ru1 81.04(13) . 7_565 ?
C1 S1 Ru1 99.79(12) . . ?
O1 S2 O2 117.78(19) . . ?
N2 S2 O2 112.18(17) . . ?
N2 S2 O1 106.02(17) . . ?
C17 S2 O2 106.75(18) . . ?
C17 S2 O1 107.35(19) . . ?
C17 S2 N2 106.10(18) . . ?
C31 C28 Ru1 134.9(3) . . ?
C27 C28 Ru1 69.3(2) . . ?
C27 C28 C31 120.1(4) . . ?
C29 C28 Ru1 68.2(2) . . ?
C29 C28 C31 123.4(4) . . ?
C29 C28 C27 116.5(4) . . ?
C11 C16 H16 120.2(2) . . ?
C15 C16 H16 120.2(2) . . ?
C15 C16 C11 119.7(4) . . ?
S2 N2 Ru1 129.68(19) . . ?
C1 N2 Ru1 103.4(2) 7_565 . ?
C1 N2 S2 120.8(3) 7_565 . ?
C13 C12 H12 119.5(3) . . ?
C11 C12 H12 119.5(2) . . ?
C11 C12 C13 121.0(4) . . ?
H13 C13 C12 119.6(3) . . ?
C14 C13 C12 120.7(4) . . ?
C14 C13 H13 119.6(3) . . ?
N2 C1 S1 104.0(3) 7_565 . ?
N1 C1 S1 129.9(3) . . ?
N1 C1 N2 126.1(3) . 7_565 ?
C17 C22 H22 120.1(2) . . ?
C21 C22 H22 120.1(3) . . ?
C21 C22 C17 119.8(4) . . ?
C17 C18 H18 120.4(3) . . ?
C19 C18 H18 120.4(3) . . ?
C19 C18 C17 119.1(4) . . ?
H31 C31 C28 108.0(2) . . ?
C33 C31 C28 114.1(4) . . ?
C33 C31 H31 108.0(3) . . ?
C32 C31 C28 108.1(4) . . ?
C32 C31 H31 108.0(3) . . ?
C32 C31 C33 110.6(4) . . ?
C28 C27 Ru1 73.6(2) . . ?
H27 C27 Ru1 128.76(10) . . ?
H27 C27 C28 118.5(2) . . ?
C26 C27 Ru1 71.6(2) . . ?
C26 C27 C28 123.1(4) . . ?
C26 C27 H27 118.5(2) . . ?
C22 C17 S2 120.4(3) . . ?
C18 C17 S2 119.1(3) . . ?
C18 C17 C22 120.4(4) . . ?
C12 C11 C16 118.7(4) . . ?
N1 C11 C16 122.7(4) . . ?
N1 C11 C12 118.1(4) . . ?
H19 C19 C18 119.3(3) . . ?
C20 C19 C18 121.4(4) . . ?
C20 C19 H19 119.3(3) . . ?
C27 C26 Ru1 70.9(2) . . ?
H26 C26 Ru1 129.78(11) . . ?
H26 C26 C27 120.4(2) . . ?
C25 C26 Ru1 71.4(2) . . ?
C25 C26 C27 119.3(4) . . ?
C25 C26 H26 120.4(2) . . ?
C28 C29 Ru1 74.5(2) . . ?
H29 C29 Ru1 127.59(11) . . ?
H29 C29 C28 118.9(2) . . ?
C30 C29 Ru1 71.2(2) . . ?
C30 C29 C28 122.2(4) . . ?
C30 C29 H29 118.9(2) . . ?
C26 C25 Ru1 71.1(2) . . ?
C30 C25 Ru1 69.9(2) . . ?
C30 C25 C26 119.1(4) . . ?
C24 C25 Ru1 128.2(3) . . ?
C24 C25 C26 120.5(4) . . ?
C24 C25 C30 120.3(4) . . ?
H14 C14 C13 120.7(3) . . ?
C15 C14 C13 118.5(4) . . ?
C15 C14 H14 120.7(3) . . ?
C29 C30 Ru1 70.7(2) . . ?
C25 C30 Ru1 72.2(2) . . ?
C25 C30 C29 119.8(4) . . ?
H30 C30 Ru1 129.31(11) . . ?
H30 C30 C29 120.1(2) . . ?
H30 C30 C25 120.1(2) . . ?
C21 C20 C19 118.2(4) . . ?
C23 C20 C19 121.7(5) . . ?
C23 C20 C21 120.1(5) . . ?
C20 C21 C22 121.0(4) . . ?
H21 C21 C22 119.5(3) . . ?
H21 C21 C20 119.5(3) . . ?
H33a C33 C31 109.5 . . ?
H33b C33 C31 109.5 . . ?
H33b C33 H33a 109.5 . . ?
H33c C33 C31 109.5 . . ?
H33c C33 H33a 109.5 . . ?
H33c C33 H33b 109.5 . . ?
H32a C32 C31 109.5 . . ?
H32b C32 C31 109.5 . . ?
H32b C32 H32a 109.5 . . ?
H32c C32 C31 109.5 . . ?
H32c C32 H32a 109.5 . . ?
H32c C32 H32b 109.5 . . ?
H24a C24 C25 109.5 . . ?
H24b C24 C25 109.5 . . ?
H24b C24 H24a 109.5 . . ?
H24c C24 C25 109.5 . . ?
H24c C24 H24a 109.5 . . ?
H24c C24 H24b 109.5 . . ?
H23a C23 C20 109.5 . . ?
H23b C23 C20 109.5 . . ?
H23b C23 H23a 109.5 . . ?
H23c C23 C20 109.5 . . ?
H23c C23 H23a 109.5 . . ?
H23c C23 H23b 109.5 . . ?
C11 N1 C1 125.2(3) . . ?
C14 C15 C16 121.4(4) . . ?
H15 C15 C16 119.3(2) . . ?
H15 C15 C14 119.3(3) . . ?

loop_
_geom_bond_atom_site_label_1
_geom_bond_atom_site_label_2
_geom_bond_distance
_geom_bond_site_symmetry_2
_geom_bond_publ_flag
Ru1 S1 2.4127(9) . ?
Ru1 S1 2.4041(10) 7_565 ?
Ru1 C28 2.255(4) . ?
Ru1 N2 2.126(3) . ?
Ru1 C27 2.198(4) . ?
Ru1 C26 2.208(4) . ?
Ru1 C29 2.174(4) . ?
Ru1 C25 2.211(3) . ?
Ru1 C30 2.180(4) . ?
S1 C1 1.829(4) . ?
S2 O2 1.433(3) . ?
S2 O1 1.436(3) . ?
S2 N2 1.624(3) . ?
S2 C17 1.766(4) . ?
C28 C31 1.504(6) . ?
C28 C27 1.418(6) . ?
C28 C29 1.418(6) . ?
C16 H16 0.9300 . ?
C16 C11 1.398(6) . ?
C16 C15 1.393(6) . ?
N2 C1 1.371(5) 7_565 ?
C12 H12 0.9300 . ?
C12 C13 1.373(7) . ?
C12 C11 1.391(6) . ?
C13 H13 0.9300 . ?
C13 C14 1.396(7) . ?
C1 N1 1.270(5) . ?
C22 H22 0.9300 . ?
C22 C17 1.383(6) . ?
C22 C21 1.393(6) . ?
C18 H18 0.9300 . ?
C18 C17 1.393(6) . ?
C18 C19 1.394(7) . ?
C31 H31 0.9800 . ?
C31 C33 1.523(7) . ?
C31 C32 1.536(7) . ?
C27 H27 0.9300 . ?
C27 C26 1.416(6) . ?
C11 N1 1.404(5) . ?
C19 H19 0.9300 . ?
C19 C20 1.393(7) . ?
C26 H26 0.9300 . ?
C26 C25 1.421(6) . ?
C29 H29 0.9300 . ?
C29 C30 1.420(6) . ?
C25 C30 1.427(6) . ?
C25 C24 1.500(6) . ?
C14 H14 0.9300 . ?
C14 C15 1.378(7) . ?
C30 H30 0.9300 . ?
C20 C21 1.395(7) . ?
C20 C23 1.504(6) . ?
C21 H21 0.9300 . ?
C33 H33a 0.9600 . ?
C33 H33b 0.9600 . ?
C33 H33c 0.9600 . ?
C32 H32a 0.9600 . ?
C32 H32b 0.9600 . ?
C32 H32c 0.9600 . ?
C24 H24a 0.9600 . ?
C24 H24b 0.9600 . ?
C24 H24c 0.9600 . ?
C23 H23a 0.9600 . ?
C23 H23b 0.9600 . ?
C23 H23c 0.9600 . ?
C15 H15 0.9300 . ?

loop_
_geom_torsion_atom_site_label_1
_geom_torsion_atom_site_label_2
_geom_torsion_atom_site_label_3
_geom_torsion_atom_site_label_4
_geom_torsion
_geom_torsion_site_symmetry_1
_geom_torsion_site_symmetry_2
_geom_torsion_site_symmetry_3
_geom_torsion_site_symmetry_4
_geom_torsion_publ_flag
Ru1 C28 C31 C33 -52.9(5) . . . . ?
Ru1 C28 C31 C32 -176.4(5) . . . . ?
Ru1 C28 C27 C26 54.3(3) . . . . ?
Ru1 C28 C29 C30 -55.3(3) . . . . ?
Ru1 N2 S2 O2 -100.0(3) . . . . ?
Ru1 N2 S2 O1 29.8(3) . . . . ?
Ru1 N2 S2 C17 143.8(2) . . . . ?
Ru1 N2 C1 S1 -18.21(17) . . 7_565 7_565 ?
Ru1 N2 C1 N1 162.0(2) . . 7_565 7_565 ?
Ru1 C27 C28 C31 130.7(2) . . . . ?
Ru1 C27 C28 C29 -50.9(3) . . . . ?
Ru1 C27 C26 C25 54.4(2) . . . . ?
Ru1 C26 C27 C28 -55.2(3) . . . . ?
Ru1 C26 C25 C30 52.6(3) . . . . ?
Ru1 C26 C25 C24 -123.9(2) . . . . ?
Ru1 C29 C28 C31 -130.3(2) . . . . ?
Ru1 C29 C28 C27 51.3(3) . . . . ?
Ru1 C29 C30 C25 -55.0(3) . . . . ?
Ru1 C25 C26 C27 -54.2(3) . . . . ?
Ru1 C25 C30 C29 54.3(3) . . . . ?
Ru1 C30 C29 C28 56.8(3) . . . . ?
Ru1 C30 C25 C26 -53.2(2) . . . . ?
Ru1 C30 C25 C24 123.3(2) . . . . ?
S1 C1 N2 S2 173.26(12) . . 7_565 7_565 ?
S1 C1 N1 C11 -8.1(5) . . . . ?
S2 N2 C1 N1 6.9(4) . . 7_565 7_565 ?
S2 C17 C22 C21 175.4(3) . . . . ?
S2 C17 C18 C19 -176.6(3) . . . . ?
C28 C27 C26 C25 -0.8(5) . . . . ?
C28 C29 C30 C25 1.7(4) . . . . ?
C16 C11 C12 C13 1.4(5) . . . . ?
C16 C11 N1 C1 -45.5(5) . . . . ?
C16 C15 C14 C13 -0.5(5) . . . . ?
N2 C1 N1 C11 172.2(4) 7_565 . . . ?
C12 C13 C14 C15 1.4(5) . . . . ?
C12 C11 N1 C1 142.3(4) . . . . ?
C22 C17 C18 C19 1.2(5) . . . . ?
C22 C21 C20 C19 1.9(5) . . . . ?
C22 C21 C20 C23 -176.0(5) . . . . ?
C18 C19 C20 C21 -3.1(5) . . . . ?
C18 C19 C20 C23 174.8(5) . . . . ?
C27 C26 C25 C30 -1.6(4) . . . . ?
C27 C26 C25 C24 -178.1(4) . . . . ?
C26 C25 C30 C29 1.1(4) . . . . ?
C29 C30 C25 C24 177.6(4) . . . . ?
